data_2210605
loop_
_publ_author_name
'Coe, Benjamin J.'
'Fitzgerald, Emma C.'
'Raftery, James'

_publ_section_title
;
 3,6-Dimethyl-4,5-dihydro-3a,5a-diazapyrene ditriflate
;
_journal_coeditor_code GA2004
_journal_issue 10
_journal_name_full 'Acta Crystallographica Section E'
_journal_page_first o4333
_journal_page_last o4334
_journal_paper_doi 10.1107/S1600536806034945
_journal_volume 62
_journal_year 2006
_chemical_formula_iupac 'C16 H16 N2 2+, 2C1 F3 O3 S1 -'
_chemical_formula_moiety 'C16 H16 N2 2+, 2C1 F3 O3 S1 -'
_chemical_formula_sum 'C18 H16 F6 N2 O6 S2'
_chemical_formula_weight 534.45
_chemical_name_systematic
;
3,6-Dimethyl-4,5-dihydro-3a,5a-diazapyrene ditriflate
;
_space_group_IT_number 14
_symmetry_cell_setting monoclinic
_symmetry_space_group_name_Hall '-P 2ybc'
_symmetry_space_group_name_H-M 'P 1 21/c 1'
_atom_sites_solution_hydrogens geom
_atom_sites_solution_primary direct
_atom_sites_solution_secondary difmap
_audit_creation_method SHELXL-97
_cell_angle_alpha 90.00
_cell_angle_beta 97.426(2)
_cell_angle_gamma 90.00
_cell_formula_units_Z 4
_cell_length_a 9.9760(9)
_cell_length_b 12.6530(12)
_cell_length_c 16.5590(15)
_cell_measurement_reflns_used 1610
_cell_measurement_temperature 100(2)
_cell_measurement_theta_max 21.67
_cell_measurement_theta_min 2.479
_cell_volume 2072.7(3)
_computing_cell_refinement SMART
_computing_data_collection 'SMART (Bruker, 1997)'
_computing_data_reduction 'SAINT (Bruker, 1997)'
_computing_molecular_graphics 'SHELXTL (Bruker, 1997)'
_computing_publication_material SHELXTL
_computing_structure_refinement 'SHELXL97 (Sheldrick, 1997)'
_computing_structure_solution 'SIR2004 (Burla <i>et al.</i>,  2005)'
_diffrn_ambient_temperature 100(2)
_diffrn_measured_fraction_theta_full 0.959
_diffrn_measured_fraction_theta_max 0.959
_diffrn_measurement_device_type 'Bruker SMART APEX CCD area-detector'
_diffrn_measurement_method '\f and \w'
_diffrn_radiation_monochromator graphite
_diffrn_radiation_source 'fine-focus sealed tube'
_diffrn_radiation_type MoK\a
_diffrn_radiation_wavelength 0.71073
_diffrn_reflns_av_R_equivalents 0.0830
_diffrn_reflns_av_sigmaI/netI 0.1584
_diffrn_reflns_limit_h_max 13
_diffrn_reflns_limit_h_min -13
_diffrn_reflns_limit_k_max 16
_diffrn_reflns_limit_k_min -16
_diffrn_reflns_limit_l_max 21
_diffrn_reflns_limit_l_min -21
_diffrn_reflns_number 17755
_diffrn_reflns_theta_full 28.29
_diffrn_reflns_theta_max 28.29
_diffrn_reflns_theta_min 2.03
_diffrn_standards_decay_% 0
_diffrn_standards_number 0
_exptl_absorpt_coefficient_mu 0.352
_exptl_absorpt_correction_type none
_exptl_crystal_colour white
_exptl_crystal_density_diffrn 1.713
_exptl_crystal_density_method 'not measured'
_exptl_crystal_description block
_exptl_crystal_F_000 1088
_exptl_crystal_size_max 0.10
_exptl_crystal_size_mid 0.10
_exptl_crystal_size_min 0.05
_refine_diff_density_max 0.385
_refine_diff_density_min -0.341
_refine_ls_extinction_method none
_refine_ls_goodness_of_fit_ref 0.717
_refine_ls_hydrogen_treatment constr
_refine_ls_matrix_type full
_refine_ls_number_parameters 309
_refine_ls_number_reflns 4947
_refine_ls_number_restraints 0
_refine_ls_restrained_S_all 0.717
_refine_ls_R_factor_all 0.1101
_refine_ls_R_factor_gt 0.0417
_refine_ls_shift/su_max 0.000
_refine_ls_shift/su_mean 0.000
_refine_ls_structure_factor_coef Fsqd
_refine_ls_weighting_details 'calc w=1/[\s^2^(Fo^2^)+(0.0121P)^2^] where P=(Fo^2^+2Fc^2^)/3'
_refine_ls_weighting_scheme calc
_refine_ls_wR_factor_gt 0.0567
_refine_ls_wR_factor_ref 0.0644
_reflns_number_gt 2354
_reflns_number_total 4947
_reflns_threshold_expression I>2\s(I)
_cod_data_source_file ga2004.cif
_cod_data_source_block I
_cod_depositor_comments
;
The following automatic conversions were performed:
'_symmetry_cell_setting' value 'Monoclinic' changed to 'monoclinic'
according to '/home/saulius/struct/CIF-dictionaries/cif_core.dic'
dictionary named 'cif_core.dic' version 2.4.1 from
2010-06-29.

'_geom_bond_publ_flag' value 'N' changed to 'n' according to
'/home/saulius/struct/CIF-dictionaries/cif_core.dic' dictionary named
'cif_core.dic' version 2.4.1 from 2010-06-29 (7 times).

Automatic conversion script
Id: cif_fix_enum 1527 2010-12-29 10:47:43Z saulius 

The following automatic conversions were performed:

'_symmetry_cell_setting' value 'Monoclinic' changed to 'monoclinic'
according to /home/saulius/struct/CIF-dictionaries/cif_core.dic
dictionary named 'cif_core.dic' version 2.4.1 from
2010-06-29.

'_geom_bond_publ_flag' value 'N' changed to 'n'
according to /home/saulius/struct/CIF-dictionaries/cif_core.dic
dictionary named 'cif_core.dic' version 2.4.1 from 2010-06-29 (7
times).

Automatic conversion script
Id: cif_fix_values 1715 2011-07-08 13:25:40Z adriana 
;
_cod_original_sg_symbol_H-M 'P 21/c'
_cod_database_code 2210605
_cod_database_fobs_code 2210605

loop_
_symmetry_equiv_pos_as_xyz
'x, y, z'
'-x, y+1/2, -z+1/2'
'-x, -y, -z'
'x, -y-1/2, z-1/2'

loop_
_atom_site_type_symbol
_atom_site_label
_atom_site_fract_x
_atom_site_fract_y
_atom_site_fract_z
_atom_site_U_iso_or_equiv
_atom_site_adp_type
_atom_site_calc_flag
_atom_site_refinement_flags
_atom_site_occupancy
C C1 0.1567(3) 0.1077(2) 0.15172(14) 0.0174(6) Uani d . 1
C C2 0.0181(3) 0.1359(2) 0.13050(15) 0.0167(6) Uani d . 1
C C3 -0.1544(3) 0.2676(2) 0.12110(15) 0.0190(6) Uani d . 1
C C4 -0.2452(3) 0.1945(2) 0.08142(15) 0.0230(7) Uani d . 1
H H4 -0.3342 0.2164 0.0609 0.028 Uiso calc R 1
C C5 -0.2075(3) 0.0925(2) 0.07179(14) 0.0222(7) Uani d . 1
H H5 -0.2721 0.0428 0.0478 0.027 Uiso calc R 1
C C6 -0.0743(3) 0.0598(2) 0.09695(15) 0.0188(7) Uani d . 1
C C7 -0.0315(3) -0.0463(2) 0.09105(15) 0.0248(7) Uani d . 1
H H7 -0.0949 -0.0983 0.0695 0.030 Uiso calc R 1
C C8 0.0976(3) -0.0747(2) 0.11544(15) 0.0251(7) Uani d . 1
H H8 0.1233 -0.1468 0.1131 0.030 Uiso calc R 1
C C9 0.1952(3) 0.0023(2) 0.14464(15) 0.0193(6) Uani d . 1
C C10 0.3325(3) -0.0229(2) 0.16485(15) 0.0252(7) Uani d . 1
H H10 0.3610 -0.0942 0.1614 0.030 Uiso calc R 1
C C11 0.4247(3) 0.0527(2) 0.18913(15) 0.0248(7) Uani d . 1
H H11 0.5170 0.0340 0.2033 0.030 Uiso calc R 1
C C12 0.3847(3) 0.1586(2) 0.19352(15) 0.0203(7) Uani d . 1
C C13 0.2087(2) 0.29466(19) 0.17123(15) 0.0188(6) Uani d . 1
H H13A 0.2072 0.3208 0.1148 0.023 Uiso calc R 1
H H13B 0.2730 0.3387 0.2073 0.023 Uiso calc R 1
C C14 0.0704(2) 0.30377(19) 0.19652(15) 0.0180(6) Uani d . 1
H H14A 0.0731 0.2815 0.2540 0.022 Uiso calc R 1
H H14B 0.0402 0.3783 0.1922 0.022 Uiso calc R 1
C C15 -0.1984(2) 0.37606(18) 0.13973(15) 0.0228(7) Uani d . 1
H H15A -0.1960 0.3841 0.1988 0.034 Uiso calc R 1
H H15B -0.2907 0.3879 0.1131 0.034 Uiso calc R 1
H H15C -0.1375 0.4278 0.1196 0.034 Uiso calc R 1
C C16 0.4851(2) 0.2445(2) 0.21452(15) 0.0268(7) Uani d . 1
H H16A 0.4811 0.2946 0.1691 0.040 Uiso calc R 1
H H16B 0.5760 0.2140 0.2248 0.040 Uiso calc R 1
H H16C 0.4644 0.2814 0.2634 0.040 Uiso calc R 1
C C17 0.8492(3) 0.0991(2) 0.41836(16) 0.0226(7) Uani d . 1
C C18 0.3750(3) 0.1503(2) 0.44510(19) 0.0326(8) Uani d . 1
F F1 0.87856(15) 0.00203(12) 0.44659(9) 0.0344(4) Uani d . 1
F F2 0.94339(16) 0.16427(11) 0.45590(9) 0.0313(4) Uani d . 1
F F3 0.73160(15) 0.12689(13) 0.44114(9) 0.0394(5) Uani d . 1
F F4 0.43119(17) 0.10610(13) 0.38467(9) 0.0454(5) Uani d . 1
F F5 0.25290(18) 0.11155(14) 0.44460(11) 0.0623(6) Uani d . 1
F F6 0.44811(18) 0.11972(12) 0.51482(10) 0.0517(6) Uani d . 1
N N1 0.2535(2) 0.18299(16) 0.17606(12) 0.0176(5) Uani d . 1
N N2 -0.0262(2) 0.23661(16) 0.14401(12) 0.0164(5) Uani d . 1
O O1 0.97977(17) 0.06831(13) 0.29701(10) 0.0249(5) Uani d . 1
O O2 0.73879(17) 0.02953(13) 0.28035(10) 0.0259(5) Uani d . 1
O O3 0.81677(17) 0.21236(13) 0.28858(10) 0.0224(5) Uani d . 1
O O4 0.51139(18) 0.32162(14) 0.44150(12) 0.0380(6) Uani d . 1
O O5 0.30593(19) 0.32464(14) 0.50635(10) 0.0333(5) Uani d . 1
O O6 0.29322(18) 0.31170(15) 0.35924(10) 0.0367(6) Uani d . 1
S S1 0.84551(7) 0.10272(5) 0.30835(4) 0.01910(17) Uani d . 1
S S2 0.37134(7) 0.29347(6) 0.43738(4) 0.02275(18) Uani d . 1

loop_
_atom_site_aniso_label
_atom_site_aniso_U_11
_atom_site_aniso_U_22
_atom_site_aniso_U_33
_atom_site_aniso_U_12
_atom_site_aniso_U_13
_atom_site_aniso_U_23
C1 0.0226(16) 0.0185(15) 0.0118(14) -0.0006(14) 0.0055(12) 0.0023(12)
C2 0.0208(16) 0.0182(16) 0.0119(14) 0.0005(13) 0.0052(12) 0.0022(12)
C3 0.0205(16) 0.0247(17) 0.0127(15) -0.0008(13) 0.0059(13) 0.0033(12)
C4 0.0207(17) 0.0312(18) 0.0168(15) -0.0008(14) 0.0017(13) 0.0008(14)
C5 0.0228(18) 0.0275(18) 0.0167(15) -0.0107(14) 0.0042(13) -0.0017(13)
C6 0.0247(17) 0.0205(16) 0.0124(15) -0.0051(13) 0.0067(13) 0.0003(12)
C7 0.043(2) 0.0167(17) 0.0164(16) -0.0101(14) 0.0088(15) -0.0025(12)
C8 0.045(2) 0.0155(16) 0.0171(16) 0.0054(15) 0.0112(14) 0.0024(13)
C9 0.0302(18) 0.0161(16) 0.0125(15) 0.0027(14) 0.0067(13) 0.0028(12)
C10 0.039(2) 0.0168(16) 0.0214(17) 0.0129(15) 0.0075(15) 0.0052(13)
C11 0.0231(18) 0.0328(19) 0.0186(17) 0.0127(15) 0.0030(14) 0.0035(14)
C12 0.0181(16) 0.0319(18) 0.0115(15) 0.0032(14) 0.0046(12) 0.0010(12)
C13 0.0182(16) 0.0151(15) 0.0225(16) -0.0010(13) 0.0002(12) 0.0030(13)
C14 0.0202(16) 0.0156(15) 0.0175(15) -0.0001(13) -0.0003(12) 0.0001(12)
C15 0.0207(16) 0.0218(17) 0.0263(17) 0.0032(13) 0.0042(13) 0.0027(13)
C16 0.0164(17) 0.0395(19) 0.0247(17) 0.0012(14) 0.0035(13) 0.0040(14)
C17 0.0247(17) 0.0223(17) 0.0209(16) 0.0038(15) 0.0038(14) 0.0012(14)
C18 0.040(2) 0.0323(19) 0.0269(19) -0.0026(17) 0.0094(17) -0.0039(16)
F1 0.0492(11) 0.0270(10) 0.0253(10) -0.0003(9) -0.0012(8) 0.0095(8)
F2 0.0393(10) 0.0283(10) 0.0241(9) -0.0024(8) -0.0042(8) -0.0051(8)
F3 0.0307(10) 0.0633(14) 0.0262(10) 0.0108(9) 0.0114(8) -0.0019(9)
F4 0.0667(13) 0.0380(11) 0.0339(11) 0.0090(10) 0.0154(10) -0.0086(9)
F5 0.0548(13) 0.0509(13) 0.0855(16) -0.0332(11) 0.0257(12) -0.0145(11)
F6 0.0901(16) 0.0326(12) 0.0324(11) 0.0127(10) 0.0079(11) 0.0117(9)
N1 0.0201(14) 0.0191(14) 0.0142(12) 0.0022(11) 0.0047(10) 0.0016(10)
N2 0.0155(13) 0.0183(13) 0.0155(12) -0.0021(10) 0.0031(10) 0.0013(10)
O1 0.0234(11) 0.0304(12) 0.0226(11) 0.0059(9) 0.0089(9) 0.0030(9)
O2 0.0290(12) 0.0187(11) 0.0279(12) -0.0062(9) -0.0039(10) -0.0006(9)
O3 0.0327(12) 0.0128(10) 0.0211(11) 0.0003(9) 0.0012(9) 0.0017(8)
O4 0.0237(12) 0.0378(14) 0.0516(15) -0.0110(10) 0.0019(11) 0.0070(11)
O5 0.0487(14) 0.0353(13) 0.0175(11) 0.0102(11) 0.0099(10) -0.0025(9)
O6 0.0357(13) 0.0559(15) 0.0176(11) 0.0171(11) -0.0006(10) 0.0024(10)
S1 0.0236(4) 0.0181(4) 0.0154(4) 0.0003(4) 0.0019(3) 0.0009(3)
S2 0.0232(4) 0.0237(4) 0.0209(4) 0.0011(4) 0.0012(3) 0.0021(3)

loop_
_atom_type_symbol
_atom_type_description
_atom_type_scat_dispersion_real
_atom_type_scat_dispersion_imag
_atom_type_scat_source
C C 0.0033 0.0016 'International Tables Vol C Tables 4.2.6.8 and 6.1.1.4'
H H 0.0000 0.0000 'International Tables Vol C Tables 4.2.6.8 and 6.1.1.4'
N N 0.0061 0.0033 'International Tables Vol C Tables 4.2.6.8 and 6.1.1.4'
O O 0.0106 0.0060 'International Tables Vol C Tables 4.2.6.8 and 6.1.1.4'
F F 0.0171 0.0103 'International Tables Vol C Tables 4.2.6.8 and 6.1.1.4'
S S 0.1246 0.1234 'International Tables Vol C Tables 4.2.6.8 and 6.1.1.4'

loop_
_geom_angle_atom_site_label_1
_geom_angle_atom_site_label_2
_geom_angle_atom_site_label_3
_geom_angle
_geom_angle_publ_flag
N1 C1 C9 119.6(2) ?
N1 C1 C2 121.3(2) yes
C9 C1 C2 119.1(2) ?
N2 C2 C6 119.5(2) ?
N2 C2 C1 120.8(2) yes
C6 C2 C1 119.6(2) ?
N2 C3 C4 118.4(2) ?
N2 C3 C15 120.4(2) ?
C4 C3 C15 121.2(2) ?
C5 C4 C3 120.7(3) ?
C5 C4 H4 119.6 ?
C3 C4 H4 119.6 ?
C4 C5 C6 120.7(3) ?
C4 C5 H5 119.7 ?
C6 C5 H5 119.7 ?
C2 C6 C5 117.8(2) ?
C2 C6 C7 119.4(2) ?
C5 C6 C7 122.8(3) ?
C8 C7 C6 121.2(3) ?
C8 C7 H7 119.4 ?
C6 C7 H7 119.4 ?
C7 C8 C9 120.4(3) ?
C7 C8 H8 119.8 ?
C9 C8 H8 119.8 ?
C1 C9 C10 117.9(2) ?
C1 C9 C8 120.0(3) ?
C10 C9 C8 122.1(3) ?
C11 C10 C9 121.0(3) ?
C11 C10 H10 119.5 ?
C9 C10 H10 119.5 ?
C10 C11 C12 120.3(3) ?
C10 C11 H11 119.9 ?
C12 C11 H11 119.9 ?
N1 C12 C11 119.0(3) ?
N1 C12 C16 119.5(2) ?
C11 C12 C16 121.5(2) ?
N1 C13 C14 109.9(2) yes
N1 C13 H13A 109.7 ?
C14 C13 H13A 109.7 ?
N1 C13 H13B 109.7 ?
C14 C13 H13B 109.7 ?
H13A C13 H13B 108.2 ?
N2 C14 C13 110.2(2) yes
N2 C14 H14A 109.6 ?
C13 C14 H14A 109.6 ?
N2 C14 H14B 109.6 ?
C13 C14 H14B 109.6 ?
H14A C14 H14B 108.1 ?
C3 C15 H15A 109.5 ?
C3 C15 H15B 109.5 ?
H15A C15 H15B 109.5 ?
C3 C15 H15C 109.5 ?
H15A C15 H15C 109.5 ?
H15B C15 H15C 109.5 ?
C12 C16 H16A 109.5 ?
C12 C16 H16B 109.5 ?
H16A C16 H16B 109.5 ?
C12 C16 H16C 109.5 ?
H16A C16 H16C 109.5 ?
H16B C16 H16C 109.5 ?
F3 C17 F1 107.9(2) ?
F3 C17 F2 107.3(2) ?
F1 C17 F2 107.2(2) ?
F3 C17 S1 111.99(18) ?
F1 C17 S1 110.49(18) ?
F2 C17 S1 111.77(19) ?
F5 C18 F4 108.6(2) ?
F5 C18 F6 107.4(3) ?
F4 C18 F6 106.9(2) ?
F5 C18 S2 111.2(2) ?
F4 C18 S2 111.9(2) ?
F6 C18 S2 110.6(2) ?
C12 N1 C1 122.2(2) ?
C12 N1 C13 120.7(2) ?
C1 N1 C13 116.6(2) yes
C3 N2 C2 122.5(2) ?
C3 N2 C14 121.5(2) ?
C2 N2 C14 115.4(2) yes
O2 S1 O1 115.05(11) ?
O2 S1 O3 115.28(11) ?
O1 S1 O3 114.85(11) ?
O2 S1 C17 102.96(12) ?
O1 S1 C17 102.93(11) ?
O3 S1 C17 103.25(12) ?
O4 S2 O6 114.42(12) ?
O4 S2 O5 115.60(12) ?
O6 S2 O5 114.84(11) ?
O4 S2 C18 103.52(13) ?
O6 S2 C18 103.10(13) ?
O5 S2 C18 102.95(13) ?

loop_
_geom_bond_atom_site_label_1
_geom_bond_atom_site_label_2
_geom_bond_distance
_geom_bond_publ_flag
C1 N1 1.379(3) yes
C1 C9 1.397(3) yes
C1 C2 1.427(3) yes
C2 N2 1.377(3) n
C2 C6 1.398(3) n
C3 N2 1.344(3) yes
C3 C4 1.397(3) yes
C3 C15 1.486(3) yes
C4 C5 1.360(3) yes
C4 H4 0.9500 ?
C5 C6 1.402(3) yes
C5 H5 0.9500 ?
C6 C7 1.416(3) yes
C7 C8 1.348(3) yes
C7 H7 0.9500 ?
C8 C9 1.419(3) n
C8 H8 0.9500 ?
C9 C10 1.403(3) n
C10 C11 1.352(3) yes
C10 H10 0.9500 ?
C11 C12 1.403(3) yes
C11 H11 0.9500 ?
C12 N1 1.340(3) n
C12 C16 1.488(3) n
C13 N1 1.481(3) yes
C13 C14 1.498(3) yes
C13 H13A 0.9900 ?
C13 H13B 0.9900 ?
C14 N2 1.480(3) n
C14 H14A 0.9900 ?
C14 H14B 0.9900 ?
C15 H15A 0.9800 ?
C15 H15B 0.9800 ?
C15 H15C 0.9800 ?
C16 H16A 0.9800 ?
C16 H16B 0.9800 ?
C16 H16C 0.9800 ?
C17 F3 1.325(3) ?
C17 F1 1.333(3) ?
C17 F2 1.342(3) ?
C17 S1 1.818(3) ?
C18 F5 1.312(3) ?
C18 F4 1.332(3) ?
C18 F6 1.341(3) ?
C18 S2 1.816(3) ?
O1 S1 1.4435(17) ?
O2 S1 1.4418(17) ?
O3 S1 1.4456(17) ?
O4 S2 1.4349(18) ?
O5 S2 1.4417(18) ?
O6 S2 1.4402(17) ?

loop_
_geom_torsion_atom_site_label_1
_geom_torsion_atom_site_label_2
_geom_torsion_atom_site_label_3
_geom_torsion_atom_site_label_4
_geom_torsion
_geom_torsion_publ_flag
N1 C1 C2 N2 -8.8(4) ?
C9 C1 C2 N2 173.7(2) ?
N1 C1 C2 C6 172.4(2) ?
C9 C1 C2 C6 -5.1(4) ?
N2 C3 C4 C5 4.9(4) ?
C15 C3 C4 C5 -173.5(2) ?
C3 C4 C5 C6 -4.0(4) ?
N2 C2 C6 C5 5.5(4) ?
C1 C2 C6 C5 -175.7(2) ?
N2 C2 C6 C7 -173.4(2) ?
C1 C2 C6 C7 5.4(4) ?
C4 C5 C6 C2 -1.3(4) ?
C4 C5 C6 C7 177.6(2) ?
C2 C6 C7 C8 -1.6(4) ?
C5 C6 C7 C8 179.6(2) ?
C6 C7 C8 C9 -2.6(4) ?
N1 C1 C9 C10 1.6(4) ?
C2 C1 C9 C10 179.1(2) ?
N1 C1 C9 C8 -176.6(2) ?
C2 C1 C9 C8 1.0(4) ?
C7 C8 C9 C1 2.9(4) ?
C7 C8 C9 C10 -175.2(2) ?
C1 C9 C10 C11 -1.1(4) ?
C8 C9 C10 C11 177.0(3) ?
C9 C10 C11 C12 -0.9(4) ?
C10 C11 C12 N1 2.3(4) ?
C10 C11 C12 C16 -175.7(2) ?
N1 C13 C14 N2 -58.2(3) yes
C11 C12 N1 C1 -1.8(4) ?
C16 C12 N1 C1 176.3(2) ?
C11 C12 N1 C13 -173.3(2) ?
C16 C12 N1 C13 4.8(4) ?
C9 C1 N1 C12 -0.1(4) ?
C2 C1 N1 C12 -177.6(2) ?
C9 C1 N1 C13 171.7(2) ?
C2 C1 N1 C13 -5.8(3) ?
C14 C13 N1 C12 -149.1(2) ?
C14 C13 N1 C1 38.9(3) ?
C4 C3 N2 C2 -0.6(4) ?
C15 C3 N2 C2 177.8(2) ?
C4 C3 N2 C14 -171.0(2) ?
C15 C3 N2 C14 7.4(3) ?
C6 C2 N2 C3 -4.6(4) ?
C1 C2 N2 C3 176.6(2) ?
C6 C2 N2 C14 166.3(2) ?
C1 C2 N2 C14 -12.5(3) ?
C13 C14 N2 C3 -143.2(2) ?
C13 C14 N2 C2 45.8(3) ?
F3 C17 S1 O2 -59.0(2) ?
F1 C17 S1 O2 61.3(2) ?
F2 C17 S1 O2 -179.42(17) ?
F3 C17 S1 O1 -178.89(19) ?
F1 C17 S1 O1 -58.6(2) ?
F2 C17 S1 O1 60.7(2) ?
F3 C17 S1 O3 61.3(2) ?
F1 C17 S1 O3 -178.36(17) ?
F2 C17 S1 O3 -59.1(2) ?
F5 C18 S2 O4 178.2(2) ?
F4 C18 S2 O4 -60.2(2) ?
F6 C18 S2 O4 58.9(2) ?
F5 C18 S2 O6 -62.3(2) ?
F4 C18 S2 O6 59.3(2) ?
F6 C18 S2 O6 178.4(2) ?
F5 C18 S2 O5 57.5(2) ?
F4 C18 S2 O5 179.1(2) ?
F6 C18 S2 O5 -61.8(2) ?

loop_
_cod_related_entry_id
_cod_related_entry_database
_cod_related_entry_code
1 ChemSpider 30655063
